data_7037055
loop_
_publ_author_name
'Schwedler, Inke'
'Henke, Sebastian'
'Wharmby, Michael T.'
'Bajpe, Sneha R.'
'Cheetham, Anthony K.'
'Fischer, Roland A.'

_publ_section_title
;
 Mixed-linker solid solutions of functionalized pillared-layer MOFs -
 adjusting structural flexibility, gas sorption, and thermal
 responsiveness.
;
_journal_issue 10
_journal_name_full 'Dalton transactions (Cambridge, England : 2003)'
_journal_page_first 4230
_journal_page_last 4241
_journal_paper_doi 10.1039/c5dt03825a
_journal_volume 45
_journal_year 2016
_chemical_formula_moiety 'C21 H30 N O6 Zn'
_chemical_formula_sum 'C21 H30 N O6 Zn'
_chemical_formula_weight 457.83
_chemical_name_systematic DPe-DMOF(Zn)
_space_group_crystal_system tetragonal
_space_group_IT_number 126
_space_group_name_Hall '-P 4a 2bc'
_space_group_name_H-M_alt 'P 4/n n c'
_symmetry_space_group_name_Hall '-P 4a 2bc'
_symmetry_space_group_name_H-M 'P 4/n n c :2'
_atom_sites_solution_hydrogens geom
_atom_sites_solution_primary direct
_audit_creation_date 2015-09-24
_audit_creation_method
;
Olex2 1.2
(compiled 2015.01.26 svn.r3151 for OlexSys, GUI svn.r4998)
;
_audit_update_record
;
2015-09-24 deposited with the CCDC.
2015-10-23 downloaded from the CCDC.
;
_cell_angle_alpha 90
_cell_angle_beta 90
_cell_angle_gamma 90
_cell_formula_units_Z 8
_cell_length_a 15.43134(14)
_cell_length_b 15.43134(14)
_cell_length_c 19.2746(3)
_cell_measurement_reflns_used 5254
_cell_measurement_temperature 300(3)
_cell_measurement_theta_max 35.8440
_cell_measurement_theta_min 2.6420
_cell_volume 4589.79(9)
_computing_cell_refinement
;
CrysAlisPro, Agilent Technologies,
Version 1.171.37.35 (release 13-08-2014 CrysAlis171 .NET)
(compiled Aug 13 2014,18:06:01)
;
_computing_data_collection
;
CrysAlisPro, Agilent Technologies,
Version 1.171.37.35 (release 13-08-2014 CrysAlis171 .NET)
(compiled Aug 13 2014,18:06:01)
;
_computing_data_reduction
;
CrysAlisPro, Agilent Technologies,
Version 1.171.37.35 (release 13-08-2014 CrysAlis171 .NET)
(compiled Aug 13 2014,18:06:01)
;
_computing_molecular_graphics 'Olex2 (Dolomanov et al., 2009)'
_computing_publication_material 'Olex2 (Dolomanov et al., 2009)'
_computing_structure_refinement 'ShelXL (Sheldrick, 2008)'
_computing_structure_solution 'ShelXS (Sheldrick, 2008)'
_diffrn_ambient_environment air
_diffrn_ambient_temperature 300(3)
_diffrn_detector 'CCD plate'
_diffrn_detector_area_resol_mean 16.1183
_diffrn_detector_type Eos
_diffrn_measured_fraction_theta_full 0.999
_diffrn_measured_fraction_theta_max 0.999
_diffrn_measurement_details
;
  1 omega  -18.00   77.00   0.5000   11.2500
omega____ theta____ kappa____ phi______ frames
    -       -0.5469   77.0000  -60.0000 190

  2 omega    5.00   34.00   0.5000   11.2500
omega____ theta____ kappa____ phi______ frames
    -       -0.5469   77.0000 -180.0000 58

  3 omega   13.00  126.00   0.5000   22.5000
omega____ theta____ kappa____ phi______ frames
    -       45.5850   77.0000 -150.0000 226

  4 omega   80.00  114.00   0.5000   22.5000
omega____ theta____ kappa____ phi______ frames
    -       45.5850   77.0000  -60.0000 68

  5 omega   73.00  105.00   0.5000   22.5000
omega____ theta____ kappa____ phi______ frames
    -       45.5850   77.0000  120.0000 64

  6 omega  -60.00   34.00   0.5000   22.5000
omega____ theta____ kappa____ phi______ frames
    -      -46.6788   77.0000 -150.0000 188

  7 omega  -76.00  -51.00   0.5000   22.5000
omega____ theta____ kappa____ phi______ frames
    -      -46.6788   77.0000  120.0000 50

  8 omega  -74.00  -24.00   0.5000   22.5000
omega____ theta____ kappa____ phi______ frames
    -      -46.6788   77.0000  -60.0000 100
;
_diffrn_measurement_device 'four-circle diffractometer'
_diffrn_measurement_device_type 'Xcalibur, Eos, Gemini ultra'
_diffrn_measurement_method '\w scans'
_diffrn_orient_matrix_UB_11 0.0048749000
_diffrn_orient_matrix_UB_12 -0.0141814000
_diffrn_orient_matrix_UB_13 0.0347838000
_diffrn_orient_matrix_UB_21 -0.0013890000
_diffrn_orient_matrix_UB_22 -0.0437236000
_diffrn_orient_matrix_UB_23 -0.0113024000
_diffrn_orient_matrix_UB_31 0.0456868000
_diffrn_orient_matrix_UB_32 0.0001977000
_diffrn_orient_matrix_UB_33 -0.0040427000
_diffrn_radiation_monochromator graphite
_diffrn_radiation_probe x-ray
_diffrn_radiation_type MoK\a
_diffrn_radiation_wavelength 0.71073
_diffrn_reflns_av_R_equivalents 0.0445
_diffrn_reflns_av_unetI/netI 0.0207
_diffrn_reflns_laue_measured_fraction_full 0.999
_diffrn_reflns_laue_measured_fraction_max 0.999
_diffrn_reflns_limit_h_max 20
_diffrn_reflns_limit_h_min -19
_diffrn_reflns_limit_k_max 20
_diffrn_reflns_limit_k_min -20
_diffrn_reflns_limit_l_max 25
_diffrn_reflns_limit_l_min -25
_diffrn_reflns_number 25509
_diffrn_reflns_point_group_measured_fraction_full 0.999
_diffrn_reflns_point_group_measured_fraction_max 0.999
_diffrn_reflns_theta_full 26.000
_diffrn_reflns_theta_max 27.998
_diffrn_reflns_theta_min 2.113
_diffrn_source 'Enhance (Mo) X-ray Source'
_exptl_absorpt_coefficient_mu 1.104
_exptl_absorpt_correction_T_max 1.00000
_exptl_absorpt_correction_T_min 0.92777
_exptl_absorpt_correction_type multi-scan
_exptl_absorpt_process_details
;
CrysAlisPro, Agilent Technologies,
Version 1.171.37.35 (release 13-08-2014 CrysAlis171 .NET)
(compiled Aug 13 2014,18:06:01)
Empirical absorption correction using spherical harmonics,
 implemented in SCALE3 ABSPACK scaling algorithm.
;
_exptl_crystal_colour colourless
_exptl_crystal_colour_primary colourless
_exptl_crystal_density_diffrn 1.325
_exptl_crystal_description prism
_exptl_crystal_F_000 1928
_exptl_crystal_recrystallization_method 'solvothermal reaction'
_exptl_crystal_size_max 0.3824
_exptl_crystal_size_mid 0.1986
_exptl_crystal_size_min 0.1555
_refine_diff_density_max 0.705
_refine_diff_density_min -0.553
_refine_diff_density_rms 0.102
_refine_ls_extinction_method none
_refine_ls_goodness_of_fit_ref 1.119
_refine_ls_hydrogen_treatment constr
_refine_ls_matrix_type full
_refine_ls_number_parameters 155
_refine_ls_number_reflns 2788
_refine_ls_number_restraints 44
_refine_ls_restrained_S_all 1.129
_refine_ls_R_factor_all 0.0850
_refine_ls_R_factor_gt 0.0585
_refine_ls_shift/su_max 0.001
_refine_ls_shift/su_mean 0.000
_refine_ls_structure_factor_coef Fsqd
_refine_ls_weighting_details 'w=1/[\s^2^(Fo^2^)+(0.0986P)^2^+7.1383P] where P=(Fo^2^+2Fc^2^)/3'
_refine_ls_weighting_scheme calc
_refine_ls_wR_factor_gt 0.1961
_refine_ls_wR_factor_ref 0.2213
_reflns_Friedel_coverage 0.000
_reflns_number_gt 1604
_reflns_number_total 2788
_reflns_threshold_expression 'I > 2\s(I)'
_cod_data_source_file c5dt03825a2.cif
_cod_data_source_block added_by_encifer
_cod_depositor_comments 'Adding full bibliography for 7037055.cif.'
_cod_original_cell_volume 4589.80(10)
_cod_database_code 7037055
_chemical_oxdiff_formula 'C21 H30 N O6 Zn'
_shelx_space_group_comment
;
The symmetry employed for this shelxl refinement is uniquely defined
by the following loop, which should always be used as a source of
symmetry information in preference to the above space-group names.
They are only intended as comments.
;
_reflns_odcompleteness_completeness 99.95
_reflns_odcompleteness_iscentric 1
_reflns_odcompleteness_theta 36.23
_olex2_refinement_description
;
1. Fixed Uiso
 At 1.2 times of:
  All C(H) groups, All C(H,H) groups, All C(H,H,H,H) groups
 At 1.5 times of:
  All C(H,H,H) groups
2. Restrained distances
 O3-C5A = O3-C5B
 1.36 with sigma of 0.01
 C6-C5A = C6-C5B = C7-C6 = C8-C7 = C8-C9
 1.54 with sigma of 0.01
 C7-C9
 2.6 with sigma of 0.01
3. Uiso/Uaniso restraints and constraints
Uanis(C12) \\sim Ueq, Uanis(C11) \\sim Ueq, Uanis(C10) \\sim Ueq, Uanis(C13)
\\sim Ueq, Uanis(C14) \\sim Ueq, Uanis(C15) \\sim Ueq: with sigma of 0.02 and
sigma for terminal atoms of 0.02
4. Others
 Fixed Sof: C5A(0.5) H5AA(0.5) H5AB(0.5) C5B(0.5) H5BA(0.5) H5BB(0.5)
 H6AA(0.5) H6AB(0.5) H6BC(0.5) H6BD(0.5) C10(0.25) C11(0.25) C12(0.25)
 C13(0.25) C14(0.25) C15(0.25)
5.a Secondary CH2 refined with riding coordinates:
 C5A(H5AA,H5AB), C5B(H5BA,H5BB), C6(H6AA,H6AB), C6(H6BC,H6BD), C7(H7A,H7B),
 C8(H8A,H8B)
5.b Aromatic/amide H refined with riding coordinates:
 C3(H3)
5.c Idealised Me refined as rotating group:
 C9(H9A,H9B,H9C)
;
_shelx_shelxl_version_number 2014/7
_olex2_submission_special_instructions 'No special instructions were received'

loop_
_space_group_symop_operation_xyz
'x, y, z'
'-y+1/2, x, z'
'-x+1/2, -y+1/2, z'
'y, -x+1/2, z'
'x, -y+1/2, -z+1/2'
'-x+1/2, y, -z+1/2'
'y, x, -z+1/2'
'-y+1/2, -x+1/2, -z+1/2'
'-x, -y, -z'
'y-1/2, -x, -z'
'x-1/2, y-1/2, -z'
'-y, x-1/2, -z'
'-x, y-1/2, z-1/2'
'x-1/2, -y, z-1/2'
'-y, -x, z-1/2'
'y-1/2, x-1/2, z-1/2'

loop_
_atom_site_label
_atom_site_type_symbol
_atom_site_fract_x
_atom_site_fract_y
_atom_site_fract_z
_atom_site_U_iso_or_equiv
_atom_site_adp_type
_atom_site_occupancy
_atom_site_site_symmetry_order
_atom_site_calc_flag
_atom_site_refinement_flags_posn
_atom_site_refinement_flags_adp
_atom_site_refinement_flags_occupancy
_atom_site_disorder_assembly
_atom_site_disorder_group
Zn1 Zn 0.2500 0.2500 0.57622(3) 0.0248(3) Uani 1 4 d S T P . .
Zn2 Zn 0.2500 0.2500 0.42462(3) 0.0241(3) Uani 1 4 d S T P . .
O1 O 0.3336(2) 0.34843(19) 0.55765(16) 0.0527(8) Uani 1 1 d . . . . .
O2 O 0.34011(19) 0.34362(19) 0.44226(16) 0.0510(8) Uani 1 1 d . . . . .
O3 O 0.3625(3) 0.5252(3) 0.5886(2) 0.1066(17) Uani 1 1 d D . . . .
N1 N 0.2500 0.2500 0.6831(3) 0.0268(12) Uani 1 4 d S T P . .
N2 N 0.2500 0.2500 0.3171(3) 0.0296(13) Uani 1 4 d S T P . .
C1 C 0.3617(2) 0.3727(2) 0.50008(17) 0.0350(8) Uani 1 1 d . . . . .
C2 C 0.4312(2) 0.4415(2) 0.50038(17) 0.0372(8) Uani 1 1 d . . . . .
C3 C 0.5018(3) 0.4293(3) 0.4572(2) 0.0511(11) Uani 1 1 d . . . . .
H3 H 0.5031 0.3813 0.4279 0.061 Uiso 1 1 calc R . . . .
C4 C 0.4294(3) 0.5130(3) 0.5435(2) 0.0522(11) Uani 1 1 d . . . . .
C5A C 0.2848(7) 0.5549(10) 0.5675(6) 0.111(5) Uiso 0.5 1 d D . . A 1
H5AA H 0.2512 0.5089 0.5461 0.133 Uiso 0.5 1 calc R . . A 1
H5AB H 0.2916 0.6018 0.5345 0.133 Uiso 0.5 1 calc R . . A 1
C5B C 0.3340(8) 0.6052(7) 0.6065(9) 0.123(5) Uiso 0.5 1 d D . . A 2
H5BA H 0.3324 0.6434 0.5666 0.148 Uiso 0.5 1 calc R . . A 2
H5BB H 0.3708 0.6307 0.6419 0.148 Uiso 0.5 1 calc R . . A 2
C6 C 0.2399(7) 0.5877(8) 0.6354(7) 0.214(5) Uiso 1 1 d D . . . .
H6AA H 0.2260 0.5400 0.6662 0.257 Uiso 0.5 1 calc R . . A 1
H6AB H 0.2760 0.6291 0.6598 0.257 Uiso 0.5 1 calc R . . A 1
H6BC H 0.2306 0.5257 0.6319 0.257 Uiso 0.5 1 calc R . . A 2
H6BD H 0.2417 0.6011 0.6846 0.257 Uiso 0.5 1 calc R . . A 2
C7 C 0.1611(10) 0.6289(12) 0.6083(9) 0.305(9) Uiso 1 1 d D . . . .
H7A H 0.1329 0.5902 0.5757 0.366 Uiso 1 1 calc R . . . .
H7B H 0.1763 0.6817 0.5839 0.366 Uiso 1 1 calc R . . . .
C8 C 0.0977(14) 0.6504(12) 0.6692(10) 0.364(12) Uiso 1 1 d D . . . .
H8A H 0.1265 0.6896 0.7012 0.437 Uiso 1 1 calc R . . . .
H8B H 0.0475 0.6802 0.6507 0.437 Uiso 1 1 calc R . . . .
C9 C 0.0676(12) 0.5706(14) 0.7090(10) 0.348(12) Uiso 1 1 d D . . . .
H9A H 0.0686 0.5211 0.6788 0.523 Uiso 1 1 calc GR . . . .
H9B H 0.0096 0.5797 0.7255 0.523 Uiso 1 1 calc GR . . . .
H9C H 0.1055 0.5607 0.7476 0.523 Uiso 1 1 calc GR . . . .
C10 C 0.317(3) 0.317(3) 0.7101(10) 0.036(5) Uani 0.25 1 d . U . B 2
C11 C 0.274(4) 0.3374(14) 0.7106(9) 0.034(4) Uani 0.25 1 d . U . B 1
C12 C 0.3382(16) 0.274(4) 0.7075(10) 0.037(5) Uani 0.25 1 d . U . B 1
C13 C 0.331(2) 0.208(3) 0.2900(9) 0.032(4) Uani 0.25 1 d . U . C 1
C14 C 0.3414(12) 0.256(4) 0.2905(8) 0.029(4) Uani 0.25 1 d . U . C 2
C15 C 0.326(2) 0.302(3) 0.2914(10) 0.037(5) Uani 0.25 1 d . U . C 1

loop_
_atom_site_aniso_label
_atom_site_aniso_U_11
_atom_site_aniso_U_22
_atom_site_aniso_U_33
_atom_site_aniso_U_23
_atom_site_aniso_U_13
_atom_site_aniso_U_12
Zn1 0.0269(3) 0.0269(3) 0.0205(4) 0.000 0.000 0.000
Zn2 0.0259(3) 0.0259(3) 0.0205(4) 0.000 0.000 0.000
O1 0.0591(18) 0.0527(17) 0.0462(15) 0.0014(14) 0.0060(14) -0.0297(15)
O2 0.0559(17) 0.0542(17) 0.0430(15) -0.0054(13) -0.0024(13) -0.0293(15)
O3 0.088(3) 0.081(3) 0.151(4) -0.051(3) 0.072(3) -0.040(2)
N1 0.0299(19) 0.0299(19) 0.020(2) 0.000 0.000 0.000
N2 0.033(2) 0.033(2) 0.023(3) 0.000 0.000 0.000
C1 0.0354(18) 0.0321(17) 0.0374(17) -0.0001(15) 0.0016(15) -0.0092(14)
C2 0.0390(19) 0.0374(18) 0.0352(17) -0.0023(15) 0.0015(15) -0.0140(16)
C3 0.053(2) 0.048(2) 0.052(2) -0.015(2) 0.010(2) -0.0210(19)
C4 0.049(2) 0.049(2) 0.059(3) -0.015(2) 0.020(2) -0.0188(19)
C10 0.042(12) 0.039(13) 0.027(8) 0.004(9) -0.012(10) -0.007(9)
C11 0.051(12) 0.026(8) 0.025(7) -0.002(6) -0.010(12) -0.004(11)
C12 0.039(10) 0.050(12) 0.022(7) 0.005(12) -0.003(6) -0.003(12)
C13 0.033(10) 0.042(12) 0.022(7) 0.001(11) 0.000(7) 0.001(9)
C14 0.024(7) 0.049(11) 0.015(6) -0.003(11) 0.003(5) -0.006(10)
C15 0.037(12) 0.043(13) 0.030(8) 0.005(11) 0.005(9) -0.003(9)

loop_
_atom_type_symbol
_atom_type_description
_atom_type_scat_dispersion_real
_atom_type_scat_dispersion_imag
_atom_type_scat_source
C C 0.0033 0.0016 'International Tables Vol C Tables 4.2.6.8 and 6.1.1.4'
H H 0.0000 0.0000 'International Tables Vol C Tables 4.2.6.8 and 6.1.1.4'
N N 0.0061 0.0033 'International Tables Vol C Tables 4.2.6.8 and 6.1.1.4'
O O 0.0106 0.0060 'International Tables Vol C Tables 4.2.6.8 and 6.1.1.4'
Zn Zn 0.2839 1.4301 'International Tables Vol C Tables 4.2.6.8 and 6.1.1.4'

loop_
_exptl_crystal_face_index_h
_exptl_crystal_face_index_k
_exptl_crystal_face_index_l
_exptl_crystal_face_perp_dist
_exptl_oxdiff_crystal_face_indexfrac_h
_exptl_oxdiff_crystal_face_indexfrac_k
_exptl_oxdiff_crystal_face_indexfrac_l
_exptl_oxdiff_crystal_face_x
_exptl_oxdiff_crystal_face_y
_exptl_oxdiff_crystal_face_z
21 0 4 0.1977 21.4834 0.1984 4.2614 0.2501 -0.0867 0.9643
0 -1 -27 0.0644 0.1814 -0.5819 -27.1657 -0.9358 0.3322 0.1180
-22 0 0 0.1752 -21.7528 -0.1151 -0.3170 -0.1154 0.0388 -0.9926
0 1 27 0.0909 -0.1615 0.5820 27.1659 0.9359 -0.3323 -0.1171
15 15 -3 0.1055 15.1455 15.4747 -2.5921 -0.2358 -0.6683 0.7055
-1 -22 1 0.1067 -1.3585 -21.6995 0.9284 0.3334 0.9402 -0.0701
-14 17 1 0.0907 -14.0521 16.5771 1.3451 -0.2568 -0.7205 -0.6442
17 -13 -2 0.2112 16.9822 -12.9820 -1.9969 0.1974 0.5666 0.7814
1 22 -1 0.1034 0.9947 21.9702 -0.9985 -0.3414 -0.9507 0.0538
15 15 -3 0.0950 14.9794 14.9799 -2.9954 -0.2436 -0.6419 0.6994
-1 -22 1 0.0952 -0.9947 -21.9702 0.9985 0.3414 0.9507 -0.0538
-20 -8 3 0.1775 -19.9747 -7.9895 2.9953 0.1201 0.3432 -0.9263

loop_
_geom_angle_atom_site_label_1
_geom_angle_atom_site_label_2
_geom_angle_atom_site_label_3
_geom_angle
_geom_angle_site_symmetry_1
_geom_angle_site_symmetry_3
O1 Zn1 Zn2 79.82(9) . .
O1 Zn1 Zn2 79.82(9) 3 .
O1 Zn1 Zn2 79.82(9) 4 .
O1 Zn1 Zn2 79.82(9) 2 .
O1 Zn1 O1 88.21(3) 2 .
O1 Zn1 O1 159.64(18) 3 .
O1 Zn1 O1 88.21(3) 4 .
O1 Zn1 O1 88.21(3) 3 4
O1 Zn1 O1 88.21(3) 3 2
O1 Zn1 O1 159.64(18) 4 2
O1 Zn1 N1 100.18(9) 2 .
O1 Zn1 N1 100.18(9) 3 .
O1 Zn1 N1 100.18(9) . .
O1 Zn1 N1 100.18(9) 4 .
N1 Zn1 Zn2 180.0 . .
O2 Zn2 Zn1 80.38(9) 4 .
O2 Zn2 Zn1 80.38(9) 3 .
O2 Zn2 Zn1 80.38(9) 2 .
O2 Zn2 Zn1 80.38(9) . .
O2 Zn2 O2 88.40(3) . 4
O2 Zn2 O2 160.75(18) 4 2
O2 Zn2 O2 88.40(3) 3 2
O2 Zn2 O2 160.75(18) . 3
O2 Zn2 O2 88.40(3) 3 4
O2 Zn2 O2 88.40(3) . 2
O2 Zn2 N2 99.62(9) 2 .
O2 Zn2 N2 99.62(9) 3 .
O2 Zn2 N2 99.62(9) 4 .
O2 Zn2 N2 99.62(9) . .
N2 Zn2 Zn1 180.0 . .
C1 O1 Zn1 127.1(3) . .
C1 O2 Zn2 126.0(3) . .
C5A O3 C4 121.9(7) . .
C5B O3 C4 122.2(7) . .
C10 N1 C10 83.5(5) . 4
C10 N1 C10 140.8(15) . 3
C10 N1 C10 83.5(5) 2 3
C10 N1 C10 83.5(5) 4 3
C10 N1 C10 140.8(15) 2 4
C10 N1 C10 83.5(5) . 2
C11 N1 C11 138.5(15) 3 .
C11 N1 C11 82.8(5) 3 4
C11 N1 C11 82.8(5) . 2
C11 N1 C11 82.8(5) . 4
C11 N1 C11 82.8(5) 3 2
C11 N1 C11 138.5(15) 4 2
C12 N1 C11 109.8(9) 3 .
C12 N1 C11 55.6(10) 3 3
C12 N1 C11 55.6(10) . .
C12 N1 C11 109.8(9) 4 2
C12 N1 C11 130.6(9) . 2
C12 N1 C11 28.9(9) 4 3
C12 N1 C11 109.8(9) 2 4
C12 N1 C11 130.6(9) 4 .
C12 N1 C11 130.6(9) 2 3
C12 N1 C11 28.9(9) 3 2
C12 N1 C11 55.6(10) 4 4
C12 N1 C11 109.8(9) . 3
C12 N1 C11 130.6(9) 3 4
C12 N1 C11 55.6(10) 2 2
C12 N1 C11 28.9(9) . 4
C12 N1 C11 28.9(9) 2 .
C12 N1 C12 143.0(15) 2 4
C12 N1 C12 84.2(5) 2 3
C12 N1 C12 143.0(15) . 3
C12 N1 C12 84.2(5) . 2
C12 N1 C12 84.2(5) 4 3
C12 N1 C12 84.2(5) . 4
C13 N2 C13 83.1(5) 3 2
C13 N2 C13 139.3(14) 3 .
C13 N2 C13 139.3(14) 4 2
C13 N2 C13 83.1(5) 2 .
C13 N2 C13 83.1(5) 4 .
C13 N2 C13 83.1(5) 3 4
C13 N2 C15 108.0(9) 4 2
C13 N2 C15 57.4(9) . .
C13 N2 C15 108.0(9) 3 .
C13 N2 C15 131.5(9) . 2
C13 N2 C15 26.9(9) . 4
C13 N2 C15 108.0(9) . 3
C13 N2 C15 131.5(9) 3 4
C13 N2 C15 26.9(9) 4 3
C13 N2 C15 26.9(9) 3 2
C13 N2 C15 131.5(9) 4 .
C13 N2 C15 57.4(9) 3 3
C13 N2 C15 57.4(9) 2 2
C13 N2 C15 131.5(9) 2 3
C13 N2 C15 57.4(9) 4 4
C13 N2 C15 26.9(9) 2 .
C13 N2 C15 108.0(9) 2 4
C14 N2 C14 83.3(4) 2 3
C14 N2 C14 83.3(4) . 2
C14 N2 C14 140.1(13) 4 2
C14 N2 C14 140.1(13) . 3
C14 N2 C14 83.3(4) 4 3
C14 N2 C14 83.3(4) 4 .
C15 N2 C15 83.8(5) . 4
C15 N2 C15 141.5(16) 3 .
C15 N2 C15 83.8(5) . 2
C15 N2 C15 83.8(5) 3 4
C15 N2 C15 83.8(5) 3 2
C15 N2 C15 141.5(16) 4 2
O1 C1 C2 117.0(3) . .
O2 C1 O1 126.5(4) . .
O2 C1 C2 116.5(3) . .
C3 C2 C1 117.5(3) . .
C4 C2 C1 123.3(3) . .
C4 C2 C3 119.2(4) . .
C2 C3 H3 119.3 . .
C2 C3 C4 121.4(4) . 9_666
C4 C3 H3 119.3 9_666 .
O3 C4 C2 120.6(4) . .
O3 C4 C3 119.8(4) . 9_666
C2 C4 C3 119.5(3) . 9_666
O3 C5A H5AA 110.8 . .
O3 C5A H5AB 110.8 . .
O3 C5A C6 104.6(9) . .
H5AA C5A H5AB 108.9 . .
C6 C5A H5AA 110.8 . .
C6 C5A H5AB 110.8 . .
O3 C5B H5BA 111.1 . .
O3 C5B H5BB 111.1 . .
O3 C5B C6 103.4(9) . .
H5BA C5B H5BB 109.1 . .
C6 C5B H5BA 111.1 . .
C6 C5B H5BB 111.1 . .
C5A C6 H6AA 111.4 . .
C5A C6 H6AB 111.4 . .
C5B C6 H6BC 106.3 . .
C5B C6 H6BD 106.3 . .
H6AA C6 H6AB 109.2 . .
H6BC C6 H6BD 106.4 . .
C7 C6 C5A 102.1(12) . .
C7 C6 C5B 124.2(13) . .
C7 C6 H6AA 111.4 . .
C7 C6 H6AB 111.4 . .
C7 C6 H6BC 106.3 . .
C7 C6 H6BD 106.3 . .
C6 C7 H7A 109.7 . .
C6 C7 H7B 109.7 . .
C6 C7 C8 110.0(14) . .
H7A C7 H7B 108.2 . .
C8 C7 H7A 109.7 . .
C8 C7 H7B 109.7 . .
C7 C8 H8A 108.9 . .
C7 C8 H8B 108.9 . .
H8A C8 H8B 107.7 . .
C9 C8 C7 113.4(9) . .
C9 C8 H8A 108.9 . .
C9 C8 H8B 108.9 . .
C8 C9 H9A 109.5 . .
C8 C9 H9B 109.5 . .
C8 C9 H9C 109.5 . .
H9A C9 H9B 109.5 . .
H9A C9 H9C 109.5 . .
H9B C9 H9C 109.5 . .
C10 C10 N1 109.6(7) 7_556 .
N1 C11 C12 111.1(15) . 7_556
C12 C11 N1 75(2) 2 .
C12 C11 C12 94(5) 2 7_556
N1 C12 C11 108.2(15) . 7_556
N2 C13 C15 110.2(17) . 5
C15 C13 N2 77(3) 4 .
C15 C13 C15 86(5) 4 5
N2 C14 C14 109.4(9) . 5
N2 C15 C13 108.4(18) . 5

loop_
_geom_bond_atom_site_label_1
_geom_bond_atom_site_label_2
_geom_bond_distance
_geom_bond_site_symmetry_2
Zn1 Zn2 2.9221(9) .
Zn1 O1 2.025(3) .
Zn1 O1 2.025(3) 4
Zn1 O1 2.025(3) 3
Zn1 O1 2.025(3) 2
Zn1 N1 2.059(5) .
Zn2 O2 2.034(3) 2
Zn2 O2 2.034(3) 4
Zn2 O2 2.034(3) 3
Zn2 O2 2.034(3) .
Zn2 N2 2.073(6) .
O1 C1 1.248(4) .
O2 C1 1.246(4) .
O3 C4 1.363(5) .
O3 C5A 1.346(8) .
O3 C5B 1.356(9) .
N1 C10 1.55(2) 3
N1 C10 1.55(2) 2
N1 C10 1.55(2) .
N1 C10 1.55(2) 4
N1 C11 1.497(19) 3
N1 C11 1.497(19) 4
N1 C11 1.497(19) 2
N1 C11 1.497(19) .
N1 C12 1.49(2) 3
N1 C12 1.49(2) 2
N1 C12 1.49(2) .
N1 C12 1.49(2) 4
N2 C13 1.498(19) 3
N2 C13 1.498(19) .
N2 C13 1.498(19) 4
N2 C13 1.498(19) 2
N2 C14 1.503(17) .
N2 C14 1.503(17) 2
N2 C14 1.503(17) 3
N2 C14 1.503(17) 4
N2 C15 1.50(2) 2
N2 C15 1.50(2) 4
N2 C15 1.50(2) .
N2 C15 1.50(2) 3
C1 C2 1.510(5) .
C2 C3 1.384(5) .
C2 C4 1.382(5) .
C3 H3 0.9300 .
C3 C4 1.386(5) 9_666
C4 C3 1.386(5) 9_666
C5A H5AA 0.9700 .
C5A H5AB 0.9700 .
C5A C6 1.564(9) .
C5B H5BA 0.9700 .
C5B H5BB 0.9700 .
C5B C6 1.580(9) .
C6 H6AA 0.9700 .
C6 H6AB 0.9700 .
C6 H6BC 0.9700 .
C6 H6BD 0.9700 .
C6 C7 1.468(9) .
C7 H7A 0.9700 .
C7 H7B 0.9700 .
C7 C8 1.565(9) .
C8 H8A 0.9700 .
C8 H8B 0.9700 .
C8 C9 1.523(9) .
C9 H9A 0.9600 .
C9 H9B 0.9600 .
C9 H9C 0.9600 .
C10 C10 1.54(4) 7_556
C11 C12 1.58(2) 7_556
C11 C12 0.74(2) 2
C12 C11 1.58(2) 7_556
C13 C15 0.70(2) 4
C13 C15 1.58(3) 5
C14 C14 1.57(3) 5
C15 C13 1.58(3) 5

loop_
_geom_torsion_atom_site_label_1
_geom_torsion_atom_site_label_2
_geom_torsion_atom_site_label_3
_geom_torsion_atom_site_label_4
_geom_torsion
_geom_torsion_site_symmetry_1
_geom_torsion_site_symmetry_4
Zn1 O1 C1 O2 4.0(6) . .
Zn1 O1 C1 C2 -173.4(2) . .
Zn2 O2 C1 O1 1.8(6) . .
Zn2 O2 C1 C2 179.2(2) . .
O1 C1 C2 C3 134.9(4) . .
O1 C1 C2 C4 -42.2(5) . .
O2 C1 C2 C3 -42.8(5) . .
O2 C1 C2 C4 140.1(4) . .
O3 C5A C6 C7 173.1(12) . .
O3 C5B C6 C7 -123.3(16) . .
C1 C2 C3 C4 -176.9(4) . 9_666
C1 C2 C4 O3 -0.4(7) . .
C1 C2 C4 C3 176.7(4) . 9_666
C3 C2 C4 O3 -177.4(5) . .
C3 C2 C4 C3 -0.3(7) . 9_666
C4 O3 C5A C6 -161.8(7) . .
C4 O3 C5B C6 160.3(8) . .
C4 C2 C3 C4 0.3(7) . 9_666
C5A O3 C4 C2 -77.3(10) . .
C5A O3 C4 C3 105.6(9) . 9_666
C5A C6 C7 C8 169.0(13) . .
C5B O3 C4 C2 -147.9(9) . .
C5B O3 C4 C3 35.0(11) . 9_666
C5B C6 C7 C8 -141.8(12) . .
C6 C7 C8 C9 -61(2) . .
C10 N1 C10 C10 0(5) 3 7_556
C10 N1 C10 C10 72(5) 2 7_556
C10 N1 C10 C10 -71(5) 4 7_556
C11 N1 C11 C12 -89(2) 3 2
C11 N1 C11 C12 -71(5) 4 7_556
C11 N1 C11 C12 -159.6(19) 4 2
C11 N1 C11 C12 70(5) 2 7_556
C11 N1 C11 C12 0(5) 3 7_556
C11 N1 C11 C12 -19(3) 2 2
C11 N1 C12 C11 38(5) 2 7_556
C11 N1 C12 C11 -81(6) 4 7_556
C11 N1 C12 C11 -59(5) 3 7_556
C11 N1 C12 C11 77(5) . 7_556
C12 N1 C11 C12 -28.9(19) 3 2
C12 N1 C11 C12 -40(5) 4 7_556
C12 N1 C11 C12 -129(3) 4 2
C12 N1 C11 C12 -170(3) . 2
C12 N1 C11 C12 89(6) 2 7_556
C12 N1 C11 C12 60(5) 3 7_556
C12 N1 C11 C12 -82(5) . 7_556
C12 N1 C12 C11 72(5) 2 7_556
C12 N1 C12 C11 -73(5) 4 7_556
C12 N1 C12 C11 0(5) 3 7_556
C13 N2 C13 C15 -7(5) 3 5
C13 N2 C13 C15 64(5) 4 5
C13 N2 C13 C15 -78(5) 2 5
C13 N2 C13 C15 -158(2) 2 4
C13 N2 C13 C15 -16(3) 4 4
C13 N2 C13 C15 -87(3) 3 4
C13 N2 C15 C13 -67(5) 3 5
C13 N2 C15 C13 -89(5) 2 5
C13 N2 C15 C13 30(5) 4 5
C13 N2 C15 C13 71(5) . 5
C14 N2 C14 C14 -78(4) 2 5
C14 N2 C14 C14 -7(5) 3 5
C14 N2 C14 C14 65(5) 4 5
C15 N2 C13 C15 -124(3) 2 4
C15 N2 C13 C15 81(5) 4 5
C15 N2 C13 C15 54(4) 3 5
C15 N2 C13 C15 -86(5) . 5
C15 N2 C13 C15 -27(2) 3 4
C15 N2 C13 C15 -44(5) 2 5
C15 N2 C13 C15 -167(4) . 4
C15 N2 C15 C13 -7(4) 3 5
C15 N2 C15 C13 65(4) 4 5
C15 N2 C15 C13 -78(5) 2 5
